data_4317617
loop_
_publ_author_name
'Christopher B. Smith'
'Ashley K. W. Stephens'
'Kia S. Wallwork'
'Stephen F. Lincoln'
'Max R. Taylor'
'Kevin P. Wainwright'

_publ_contact_author_address
;
School of Chemistry,
The Flinders University of South Australia,
GPO Box 2100,
Adelaide, SA 5001
Australia
;
_publ_contact_author_email kevin.wainwright@flinders.edu.au
_publ_contact_author_fax '+61 8 8201 2905'
_publ_contact_author_name 'Wainwright, K, P.'
_publ_contact_author_phone '+61 8 8201 2268'
_publ_section_title
;
 Metal Ion-Dependent Molecular Inclusion Chemistry: Inclusion of Aromatic
 Anions by Coordinated
 1,4,7,10-Tetrakis((S)-2-hydroxy-3-phenoxypropyl)-1,4,7,10-tetraazacyclododecane
;
_journal_name_full 'Inorganic Chemistry'
_journal_page_first 1093
_journal_page_last 1100
_journal_paper_doi 10.1021/ic010694s
_journal_volume 41
_journal_year 2002
_chemical_formula_moiety 'C44 H60 N4 O8 Cd, 2(C6 H4 N O3)'
_chemical_formula_sum 'C56 H68 Cd N6 O14'
_chemical_formula_weight 1161.6
_chemical_name_systematic
;
1,4,7,10-tetrakis((S)-2-hydroxy-3-phenoxypropyl)
-1,4,7,10-tetraazacyclododecanecadmium(II)
bis(p-nitrophenolate)
;
_space_group_IT_number 92
_symmetry_cell_setting tetragonal
_symmetry_space_group_name_Hall 'P 4abw 2nw'
_symmetry_space_group_name_H-M 'P 41 21 2'
_cell_angle_alpha 90.00000
_cell_angle_beta 90.00000
_cell_angle_gamma 90.00000
_cell_formula_units_Z 4
_cell_length_a 10.7328(1)
_cell_length_b 10.7328(1)
_cell_length_c 46.1644(6)
_cell_measurement_reflns_used 8129
_cell_measurement_temperature 203
_cell_volume 5317.82(10)
_computing_data_reduction 'xtal ADDREF SORTRF'
_computing_molecular_graphics xtal
_computing_publication_material 'xtal BONDLA CIFIO'
_computing_structure_refinement 'xtal CRYLSQ'
_computing_structure_solution xtal
_diffrn_ambient_temperature 203
_diffrn_measurement_device_type 'Siemens SMART CCD diffractometer'
_diffrn_radiation_type 'Mo K\a'
_diffrn_radiation_wavelength .71073
_diffrn_reflns_av_R_equivalents .020
_diffrn_reflns_av_sigmaI/netI .036
_diffrn_reflns_limit_h_max 9
_diffrn_reflns_limit_h_min -9
_diffrn_reflns_limit_k_max 13
_diffrn_reflns_limit_k_min 0
_diffrn_reflns_limit_l_max 56
_diffrn_reflns_limit_l_min 0
_diffrn_reflns_number 5329
_diffrn_reflns_theta_max 25.68
_diffrn_reflns_theta_min 2.59
_exptl_absorpt_coefficient_mu .484
_exptl_absorpt_correction_T_max 0.935
_exptl_absorpt_correction_T_min 0.825
_exptl_absorpt_correction_type empirical
_exptl_absorpt_process_details
;SADABS (Sheldrick, G. M. 1996, Siemans Area Detector
Absorption Correction Software, University of Gottingen, Germany)
;
_exptl_crystal_colour yellow
_exptl_crystal_density_diffrn 1.451
_exptl_crystal_description prism
_exptl_crystal_F_000 2424
_exptl_crystal_size_max 0.22
_exptl_crystal_size_mid 0.17
_exptl_crystal_size_min 0.17
_refine_diff_density_max .512
_refine_diff_density_min -.584
_refine_ls_extinction_coef .00000
_refine_ls_goodness_of_fit_all 1.73
_refine_ls_goodness_of_fit_ref 1.73
_refine_ls_hydrogen_treatment fixed
_refine_ls_matrix_type full
_refine_ls_number_constraints 0
_refine_ls_number_parameters 348
_refine_ls_number_reflns 2982
_refine_ls_number_restraints 0
_refine_ls_R_factor_all .04
_refine_ls_R_factor_gt .039
_refine_ls_shift/su_max 0.00034
_refine_ls_structure_factor_coef Fsqd
_refine_ls_weighting_scheme sigma
_refine_ls_wR_factor_all .06
_refine_ls_wR_factor_ref .060
_reflns_d_resolution_high .82
_reflns_d_resolution_low 7.859
_reflns_Friedel_coverage 0
_reflns_limit_h_max 9
_reflns_limit_h_min 0
_reflns_limit_k_max 13
_reflns_limit_k_min 0
_reflns_limit_l_max 56
_reflns_limit_l_min 0
_reflns_number_gt 2985
_reflns_number_total 3008
_reflns_threshold_expression 'Fsqd > 0'
_cod_data_source_file ic010694s_1.cif
_cod_data_source_block kia9
_cod_original_cell_volume 5317.82(12)
_cod_original_sg_symbol_Hall P_43n_2nw
_cod_original_formula_sum 'C56 H68 Cd1 N6 O14'
_cod_database_code 4317617

loop_
_symmetry_equiv_pos_as_xyz
+x,+y,+z
1/2+x,1/2-y,3/4-z
-x,-y,1/2+z
1/2-x,1/2+y,1/4-z
+y,+x,-z
1/2+y,1/2-x,3/4+z
1/2-y,1/2+x,1/4+z
-y,-x,1/2-z

loop_
_atom_site_label
_atom_site_fract_x
_atom_site_fract_y
_atom_site_fract_z
_atom_site_U_iso_or_equiv
_atom_site_adp_type
_atom_site_calc_flag
_atom_site_calc_attached_atom
_atom_site_occupancy
_atom_site_disorder_assembly
_atom_site_disorder_group
Cd .20220(2) .20220(2) .50000 .01939(12) Uani ? ? 1.00000 ? ?
N1 .4024(3) .1738(3) .52529(6) .0249(17) Uani ? ? 1.00000 ? ?
N2 .3659(2) .2105(3) .46124(6) .0235(15) Uani ? ? 1.00000 ? ?
O22 .2191(2) .0026(2) .47339(5) .0286(14) Uani ? ? 1.00000 ? ?
O13 .4049(2) -.1993(2) .56354(5) .0325(13) Uani ? ? 1.00000 ? ?
O12 .1888(2) .0257(2) .53366(5) .0274(14) Uani ? ? 1.00000 ? ?
O23 .1325(2) -.1457(2) .42611(5) .0359(16) Uani ? ? 1.00000 ? ?
C1 .5000(3) .1502(3) .50307(9) .0285(19) Uani ? ? 1.00000 ? ?
C11 .3980(3) .0673(3) .54587(8) .026(2) Uani ? ? 1.00000 ? ?
C12 .3071(4) -.0325(3) .53697(7) .0264(19) Uani ? ? 1.00000 ? ?
C13 .2916(4) -.1313(3) .56017(7) .0288(19) Uani ? ? 1.00000 ? ?
C14 .4067(3) -.2892(4) .58456(7) .0283(19) Uani ? ? 1.00000 ? ?
C15 .3114(4) -.3125(4) .60372(7) .038(2) Uani ? ? 1.00000 ? ?
C16 .3251(4) -.4031(4) .62495(9) .046(3) Uani ? ? 1.00000 ? ?
C17 .4344(4) -.4703(4) .62703(9) .047(3) Uani ? ? 1.00000 ? ?
C18 .5291(4) -.4482(4) .60748(9) .042(2) Uani ? ? 1.00000 ? ?
C19 .5161(4) -.3585(3) .58613(9) .036(2) Uani ? ? 1.00000 ? ?
C4 .4862(3) .2318(3) .47650(8) .028(2) Uani ? ? 1.00000 ? ?
C21 .3704(3) .0953(4) .44379(8) .030(2) Uani ? ? 1.00000 ? ?
C22 .2458(3) .0281(3) .44383(8) .028(2) Uani ? ? 1.00000 ? ?
C23 .2541(3) -.0901(4) .42595(8) .035(2) Uani ? ? 1.00000 ? ?
C24 .1168(4) -.2513(3) .40951(8) .033(2) Uani ? ? 1.00000 ? ?
C25 .2128(4) -.3133(4) .39590(8) .044(2) Uani ? ? 1.00000 ? ?
C26 .1868(5) -.4188(4) .37942(10) .055(3) Uani ? ? 1.00000 ? ?
C27 .0672(5) -.4608(4) .37620(10) .055(3) Uani ? ? 1.00000 ? ?
C28 -.0275(4) -.3995(4) .39016(9) .048(3) Uani ? ? 1.00000 ? ?
C29 -.0050(4) -.2930(4) .40666(8) .039(2) Uani ? ? 1.00000 ? ?
C3 .3366(3) .3189(3) .44216(7) .027(2) Uani ? ? 1.00000 ? ?
C2 .4301(3) .2899(4) .54142(8) .0276(19) Uani ? ? 1.00000 ? ?
N1g -.2794(3) -.5061(3) .52499(8) .046(2) Uani ? ? 1.00000 ? ?
O1g .0716(2) -.1389(2) .50480(6) .0406(16) Uani ? ? 1.00000 ? ?
O2g -.3031(3) -.5379(3) .55022(7) .0545(19) Uani ? ? 1.00000 ? ?
O3g -.3300(3) -.5555(3) .50403(9) .087(3) Uani ? ? 1.00000 ? ?
C1g -.0111(3) -.2216(3) .50988(7) .029(2) Uani ? ? 1.00000 ? ?
C2g -.0449(3) -.2595(3) .53860(8) .032(2) Uani ? ? 1.00000 ? ?
C3g -.1320(3) -.3509(3) .54358(8) .031(2) Uani ? ? 1.00000 ? ?
C4g -.1892(4) -.4097(3) .52000(8) .030(2) Uani ? ? 1.00000 ? ?
C5g -.1595(3) -.3747(3) .49169(8) .032(2) Uani ? ? 1.00000 ? ?
C6g -.0741(3) -.2841(4) .48691(7) .028(2) Uani ? ? 1.00000 ? ?
H1a .49541 .06537 .49735 .03500 Uiso ? ? 1.00000 ? ?
H1b .57940 .16575 .51161 .03500 Uiso ? ? 1.00000 ? ?
H11a .37531 .09709 .56439 .03300 Uiso ? ? 1.00000 ? ?
H11b .47898 .03084 .54676 .03300 Uiso ? ? 1.00000 ? ?
H12 .33678 -.07080 .51976 .03200 Uiso ? ? 1.00000 ? ?
H13a .27042 -.09264 .57799 .03600 Uiso ? ? 1.00000 ? ?
H13b .22689 -.18717 .55467 .03600 Uiso ? ? 1.00000 ? ?
H15 .23603 -.26593 .60243 .04800 Uiso ? ? 1.00000 ? ?
H16 .25856 -.41943 .63806 .05900 Uiso ? ? 1.00000 ? ?
H17 .44464 -.53155 .64176 .05800 Uiso ? ? 1.00000 ? ?
H18 .60422 -.49486 .60867 .05400 Uiso ? ? 1.00000 ? ?
H19 .58150 -.34431 .57265 .04400 Uiso ? ? 1.00000 ? ?
H4a .49032 .31684 .48225 .03400 Uiso ? ? 1.00000 ? ?
H4b .55257 .21435 .46349 .03400 Uiso ? ? 1.00000 ? ?
H21a .43177 .04083 .45176 .03800 Uiso ? ? 1.00000 ? ?
H21b .39194 .11518 .42447 .03800 Uiso ? ? 1.00000 ? ?
H22 .18158 .07676 .43539 .03500 Uiso ? ? 1.00000 ? ?
H23a .27850 -.07101 .40672 .04300 Uiso ? ? 1.00000 ? ?
H23b .31307 -.14573 .43434 .04300 Uiso ? ? 1.00000 ? ?
H25 .29546 -.28436 .39772 .05500 Uiso ? ? 1.00000 ? ?
H26 .25349 -.46138 .37021 .07000 Uiso ? ? 1.00000 ? ?
H27 .05018 -.53183 .36460 .06900 Uiso ? ? 1.00000 ? ?
H28 -.11042 -.42922 .38848 .06000 Uiso ? ? 1.00000 ? ?
H29 -.07148 -.25044 .41583 .04900 Uiso ? ? 1.00000 ? ?
H3a .27424 .29432 .42865 .03400 Uiso ? ? 1.00000 ? ?
H3b .40992 .34204 .43200 .03400 Uiso ? ? 1.00000 ? ?
H2a .45582 .35197 .52800 .03400 Uiso ? ? 1.00000 ? ?
H2b .49604 .27371 .55466 .03400 Uiso ? ? 1.00000 ? ?
H2g -.00596 -.22073 .55473 .04100 Uiso ? ? 1.00000 ? ?
H3g -.15346 -.37405 .56278 .03800 Uiso ? ? 1.00000 ? ?
H5g -.19960 -.41427 .47585 .04000 Uiso ? ? 1.00000 ? ?
H6g -.05546 -.26209 .46746 .03500 Uiso ? ? 1.00000 ? ?
H22c .16000 -.06000 .47600 .07000 Uiso ? ? 1.00000 ? ?
H12c .12400 -.04400 .53100 .07000 Uiso ? ? 1.00000 ? ?

loop_
_atom_site_aniso_label
_atom_site_aniso_U_11
_atom_site_aniso_U_22
_atom_site_aniso_U_33
_atom_site_aniso_U_12
_atom_site_aniso_U_13
_atom_site_aniso_U_23
Cd .01887(11) .01887(11) .02043(15) -.00080(16) -.00050(12) .00050(12)
N1 .0232(16) .0215(19) .0299(16) .0001(12) .0030(13) .0022(13)
N2 .0236(15) .0211(15) .0259(14) -.0043(14) .0003(12) -.0003(15)
O22 .0329(16) .0287(13) .0241(12) -.0054(13) .0002(12) .0016(10)
O13 .0291(13) .0321(13) .0364(13) .0093(13) .0050(11) .0145(14)
O12 .0226(14) .0228(13) .0368(14) .0015(12) .0037(12) .0030(11)
O23 .0314(16) .0369(16) .0395(15) -.0048(12) .0021(13) -.0106(13)
C1 .0188(17) .0288(18) .038(2) .0004(14) -.0011(18) .0030(17)
C11 .028(2) .025(2) .026(2) -.0007(17) -.0035(16) .0049(16)
C12 .0243(19) .0253(18) .0294(19) .0032(17) .0021(17) .0033(15)
C13 .027(2) .0251(19) .0348(19) -.0004(18) .0039(18) .0061(15)
C14 .034(2) .026(2) .0242(17) -.0000(19) -.0003(15) .0010(18)
C15 .043(2) .035(2) .0357(18) .006(2) .004(2) .0093(18)
C16 .062(3) .040(2) .037(2) .005(2) .010(2) .0107(19)
C17 .071(3) .037(3) .032(2) .001(2) -.010(2) .0105(19)
C18 .051(3) .035(2) .041(2) .013(2) -.011(2) .003(2)
C19 .034(2) .031(2) .043(2) .0029(18) .001(2) .0061(19)
C4 .0218(19) .032(2) .031(2) -.0016(16) .0020(16) .0016(17)
C21 .030(2) .033(2) .028(2) .0027(18) .0073(17) -.0009(18)
C22 .030(2) .031(2) .0234(19) .0012(16) .0021(15) -.0017(16)
C23 .033(2) .035(2) .036(2) -.0013(18) -.0013(17) -.0102(18)
C24 .041(2) .034(2) .025(2) -.0056(18) -.0050(18) .0014(16)
C25 .042(2) .040(2) .049(2) .002(2) -.006(2) -.014(2)
C26 .061(3) .045(3) .059(3) .005(3) -.014(3) -.020(2)
C27 .082(4) .042(3) .042(3) -.010(3) -.020(3) -.008(2)
C28 .058(3) .053(3) .032(2) -.026(3) -.016(2) .014(2)
C29 .042(2) .045(2) .028(2) -.013(2) -.0053(17) .006(2)
C3 .025(2) .028(2) .0287(17) -.0055(15) .0045(15) .0053(16)
C2 .0237(18) .027(2) .0320(19) -.0020(19) -.0072(15) .0017(19)
N1g .039(2) .038(2) .060(2) -.0112(18) .012(2) -.005(2)
O1g .0396(16) .0412(15) .0410(17) -.0185(12) .0039(13) .0000(14)
O2g .0486(18) .0471(18) .068(2) -.0104(16) .0153(19) .0124(15)
O3g .088(3) .096(3) .078(3) -.065(2) .014(2) -.028(2)
C1g .026(2) .027(2) .034(2) -.0009(17) .0021(15) -.0017(17)
C2g .030(2) .037(2) .029(2) -.0017(17) -.0061(17) -.0040(17)
C3g .028(2) .032(2) .032(2) -.0008(18) .0026(17) .0069(18)
C4g .021(2) .027(2) .042(2) -.0016(17) -.000(2) .0012(17)
C5g .028(2) .028(2) .041(2) .0017(16) -.0031(16) -.0075(17)
C6g .031(2) .027(2) .0259(18) .0092(18) -.0006(15) .0004(17)

loop_
_atom_type_symbol
_atom_type_description
_atom_type_oxidation_number
_atom_type_number_in_cell
_atom_type_scat_dispersion_real
_atom_type_scat_dispersion_imag
_atom_type_scat_source
O ? 0 56 .008 .006 'Int Tables Vol IV Tables 2.2B and 2.3.1'
N ? 0 24 .004 .003 'Int Tables Vol IV Tables 2.2B and 2.3.1'
C ? 0 224 .002 .002 'Int Tables Vol IV Tables 2.2B and 2.3.1'
H ? 0 272 0 0 'Int Tables Vol IV Tables 2.2B and 2.3.1'
Cd ? 0 4 -1.005 1.202 'Int Tables Vol IV Tables 2.2B and 2.3.1'

loop_
_diffrn_attenuator_code
_diffrn_attenuator_scale
? ?

loop_
_geom_angle_atom_site_label_1
_geom_angle_atom_site_label_2
_geom_angle_atom_site_label_3
_geom_angle_site_symmetry_1
_geom_angle_site_symmetry_2
_geom_angle_site_symmetry_3
_geom_angle
_geom_angle_publ_flag
O12 Cd O12 . . '5 556' 108.09(8) ?
O12 Cd N1 . . . 69.85(9) ?
O12 Cd N1 . . '5 556' 164.94(9) ?
O12 Cd O22 . . '5 556' 72.04(8) ?
O12 Cd O22 . . . 69.56(7) ?
O12 Cd N2 . . . 121.32(9) ?
O12 Cd N2 . . '5 556' 95.22(8) ?
N1 Cd N1 . . '5 556' 116.12(9) ?
N1 Cd O22 . . '5 556' 121.89(8) ?
N1 Cd O22 . . . 93.68(9) ?
N1 Cd N2 . . . 74.43(9) ?
N1 Cd N2 . . '5 556' 73.62(9) ?
O22 Cd O22 '5 556' . . 111.89(9) ?
O22 Cd N2 '5 556' . . 163.14(8) ?
O22 Cd N2 '5 556' . '5 556' 68.01(9) ?
N2 Cd N2 . . '5 556' 117.31(10) ?
C2 N1 C11 . . . 109.4(3) ?
C2 N1 C1 . . . 110.4(3) ?
C2 N1 Cd . . . 108.0(2) ?
C11 N1 C1 . . . 109.4(3) ?
C11 N1 Cd . . . 111.7(2) ?
C1 N1 Cd . . . 108.0(2) ?
C21 N2 C4 . . . 111.0(3) ?
C21 N2 C3 . . . 109.7(3) ?
C21 N2 Cd . . . 112.5(2) ?
C4 N2 C3 . . . 110.0(3) ?
C4 N2 Cd . . . 105.99(19) ?
C3 N2 Cd . . . 107.50(19) ?
H22c O22 C22 . . . 113.6 ?
H22c O22 Cd . . . 120.64 ?
C22 O22 Cd . . . 108.96(19) ?
C14 O13 C13 . . . 116.8(3) ?
H12c O12 C12 . . . 107.2 ?
H12c O12 Cd . . . 121.70 ?
C12 O12 Cd . . . 110.78(19) ?
C24 O23 C23 . . . 116.7(3) ?
H1a C1 H1b . . . 109.2 ?
H1a C1 N1 . . . 108.6 ?
H1a C1 C4 . . . 108.9 ?
H1b C1 N1 . . . 108.3 ?
H1b C1 C4 . . . 108.7 ?
N1 C1 C4 . . . 113.0(3) ?
H11a C11 H11b . . . 109.6 ?
H11a C11 N1 . . . 109.0 ?
H11a C11 C12 . . . 108.7 ?
H11b C11 N1 . . . 108.3 ?
H11b C11 C12 . . . 108.1 ?
N1 C11 C12 . . . 113.1(3) ?
H12 C12 O12 . . . 113.6 ?
H12 C12 C11 . . . 108.6 ?
H12 C12 C13 . . . 109.0 ?
O12 C12 C11 . . . 107.1(3) ?
O12 C12 C13 . . . 106.6(3) ?
C11 C12 C13 . . . 112.0(3) ?
H13a C13 H13b . . . 109.3 ?
H13a C13 O13 . . . 109.5 ?
H13a C13 C12 . . . 109.4 ?
H13b C13 O13 . . . 109.2 ?
H13b C13 C12 . . . 109.4 ?
O13 C13 C12 . . . 110.0(3) ?
O13 C14 C15 . . . 125.0(3) ?
O13 C14 C19 . . . 115.2(3) ?
C15 C14 C19 . . . 119.8(3) ?
H15 C15 C14 . . . 119.8 ?
H15 C15 C16 . . . 120.1 ?
C14 C15 C16 . . . 120.1(4) ?
H16 C16 C17 . . . 119.8 ?
H16 C16 C15 . . . 119.9 ?
C17 C16 C15 . . . 120.3(4) ?
H17 C17 C18 . . . 120.0 ?
H17 C17 C16 . . . 120.6 ?
C18 C17 C16 . . . 119.4(4) ?
H18 C18 C17 . . . 119.8 ?
H18 C18 C19 . . . 119.5 ?
C17 C18 C19 . . . 120.7(4) ?
H19 C19 C18 . . . 120.2 ?
H19 C19 C14 . . . 120.2 ?
C18 C19 C14 . . . 119.6(4) ?
H4b C4 H4a . . . 109.3 ?
H4b C4 N2 . . . 108.7 ?
H4b C4 C1 . . . 109.0 ?
H4a C4 N2 . . . 108.6 ?
H4a C4 C1 . . . 108.9 ?
N2 C4 C1 . . . 112.3(3) ?
H21b C21 H21a . . . 109.5 ?
H21b C21 N2 . . . 109.5 ?
H21b C21 C22 . . . 108.8 ?
H21a C21 N2 . . . 109.0 ?
H21a C21 C22 . . . 108.4 ?
N2 C21 C22 . . . 111.6(3) ?
H22 C22 O22 . . . 110.7 ?
H22 C22 C23 . . . 106.3 ?
H22 C22 C21 . . . 112.2 ?
O22 C22 C23 . . . 112.0(3) ?
O22 C22 C21 . . . 105.6(3) ?
C23 C22 C21 . . . 110.2(3) ?
H23a C23 H23b . . . 109.4 ?
H23a C23 O23 . . . 110.3 ?
H23a C23 C22 . . . 110.2 ?
H23b C23 O23 . . . 110.0 ?
H23b C23 C22 . . . 110.0 ?
O23 C23 C22 . . . 107.0(3) ?
C25 C24 O23 . . . 124.0(3) ?
C25 C24 C29 . . . 120.3(4) ?
O23 C24 C29 . . . 115.6(3) ?
H25 C25 C24 . . . 120.2 ?
H25 C25 C26 . . . 120.2 ?
C24 C25 C26 . . . 119.5(4) ?
H26 C26 C27 . . . 120.0 ?
H26 C26 C25 . . . 119.1 ?
C27 C26 C25 . . . 121.0(4) ?
H27 C27 C26 . . . 120.4 ?
H27 C27 C28 . . . 120.5 ?
C26 C27 C28 . . . 119.1(4) ?
H28 C28 C27 . . . 119.7 ?
H28 C28 C29 . . . 118.9 ?
C27 C28 C29 . . . 121.4(4) ?
H29 C29 C24 . . . 120.8 ?
H29 C29 C28 . . . 120.6 ?
C24 C29 C28 . . . 118.6(4) ?
H3b C3 H3a . . . 109.4 ?
H3b C3 N2 . . . 108.7 ?
H3b C3 C2 . . '5 556' 108.5 ?
H3a C3 N2 . . . 108.6 ?
H3a C3 C2 . . '5 556' 108.5 ?
N2 C3 C2 . . '5 556' 113.1(3) ?
H2a C2 H2b . . . 109.3 ?
H2a C2 N1 . . . 108.7 ?
H2a C2 C3 . . '5 556' 109.1 ?
H2b C2 N1 . . . 108.6 ?
H2b C2 C3 . . '5 556' 109.2 ?
N1 C2 C3 . . '5 556' 112.0(3) ?
O3g N1g O2g . . . 122.0(4) ?
O3g N1g C4g . . . 118.8(4) ?
O2g N1g C4g . . . 119.2(3) ?
O1g C1g C6g . . . 121.3(3) ?
O1g C1g C2g . . . 122.9(3) ?
C6g C1g C2g . . . 115.7(3) ?
H2g C2g C3g . . . 118.7 ?
H2g C2g C1g . . . 119.3 ?
C3g C2g C1g . . . 122.0(3) ?
H3g C3g C2g . . . 120.5 ?
H3g C3g C4g . . . 120.1 ?
C2g C3g C4g . . . 119.3(3) ?
C5g C4g C3g . . . 120.4(3) ?
C5g C4g N1g . . . 119.8(3) ?
C3g C4g N1g . . . 119.7(3) ?
H5g C5g C6g . . . 120.2 ?
H5g C5g C4g . . . 119.9 ?
C6g C5g C4g . . . 120.0(3) ?
H6g C6g C5g . . . 118.4 ?
H6g C6g C1g . . . 119.1 ?
C5g C6g C1g . . . 122.5(3) ?

loop_
_geom_bond_atom_site_label_1
_geom_bond_atom_site_label_2
_geom_bond_site_symmetry_1
_geom_bond_site_symmetry_2
_geom_bond_distance
_geom_bond_publ_flag
Cd O12 . . 2.454(2) ?
Cd N1 . . 2.464(3) ?
Cd O22 . . 2.476(2) ?
Cd N2 . . 2.509(3) ?
N1 C2 . . 1.482(5) ?
N1 C11 . . 1.488(4) ?
N1 C1 . . 1.488(5) ?
N2 C21 . . 1.476(5) ?
N2 C4 . . 1.488(4) ?
N2 C3 . . 1.493(5) ?
O22 H22c . . .932 ?
O22 C22 . . 1.421(4) ?
O13 C14 . . 1.369(4) ?
O13 C13 . . 1.427(4) ?
O12 H12c . . 1.029 ?
O12 C12 . . 1.423(4) ?
O23 C24 . . 1.378(4) ?
O23 C23 . . 1.435(5) ?
C1 H1a . . .949 ?
C1 H1b . . .954 ?
C1 C4 . . 1.514(5) ?
C11 H11a . . .945 ?
C11 H11b . . .954 ?
C11 C12 . . 1.506(5) ?
C12 H12 . . .950 ?
C12 C13 . . 1.516(5) ?
C13 H13a . . .949 ?
C13 H13b . . .952 ?
C14 C15 . . 1.376(5) ?
C14 C19 . . 1.391(5) ?
C15 H15 . . .952 ?
C15 C16 . . 1.388(5) ?
C16 H16 . . .952 ?
C16 C17 . . 1.381(6) ?
C17 H17 . . .952 ?
C17 C18 . . 1.380(6) ?
C18 H18 . . .951 ?
C18 C19 . . 1.384(5) ?
C19 H19 . . .951 ?
C4 H4b . . .950 ?
C4 H4a . . .952 ?
C21 H21b . . .946 ?
C21 H21a . . .954 ?
C21 C22 . . 1.520(5) ?
C22 H22 . . .948 ?
C22 C23 . . 1.516(5) ?
C23 H23a . . .948 ?
C23 H23b . . .953 ?
C24 C25 . . 1.377(6) ?
C24 C29 . . 1.388(6) ?
C25 H25 . . .944 ?
C25 C26 . . 1.393(6) ?
C26 H26 . . .950 ?
C26 C27 . . 1.369(7) ?
C27 H27 . . .949 ?
C27 C28 . . 1.372(7) ?
C28 H28 . . .948 ?
C28 C29 . . 1.394(6) ?
C29 H29 . . .947 ?
C3 H3b . . .949 ?
C3 H3a . . .952 ?
C3 C2 . '5 556' 1.500(5) ?
C2 H2a . . .950 ?
C2 H2b . . .951 ?
N1g O3g . . 1.229(5) ?
N1g O2g . . 1.240(5) ?
N1g C4g . . 1.436(5) ?
O1g C1g . . 1.277(4) ?
C1g C6g . . 1.425(5) ?
C1g C2g . . 1.433(5) ?
C2g H2g . . .950 ?
C2g C3g . . 1.374(5) ?
C3g H3g . . .949 ?
C3g C4g . . 1.400(5) ?
C4g C5g . . 1.397(5) ?
C5g H5g . . .949 ?
C5g C6g . . 1.355(5) ?
C6g H6g . . .950 ?

loop_
_geom_hbond_atom_site_label_D
_geom_hbond_atom_site_label_H
_geom_hbond_atom_site_label_A
_geom_hbond_site_symmetry_D
_geom_hbond_site_symmetry_H
_geom_hbond_site_symmetry_A
_geom_hbond_distance_DH
_geom_hbond_distance_HA
_geom_hbond_distance_DA
_geom_hbond_angle_DHA
_geom_hbond_publ_flag
O12 H12c O1g . . . 1.03 1.68 2.546(4) 138.9 .
O22 H22c O1g . . . 0.93 1.84 2.630(4) 141.0 .

loop_
_geom_torsion_atom_site_label_1
_geom_torsion_atom_site_label_2
_geom_torsion_atom_site_label_3
_geom_torsion_atom_site_label_4
_geom_torsion_site_symmetry_1
_geom_torsion_site_symmetry_2
_geom_torsion_site_symmetry_3
_geom_torsion_site_symmetry_4
_geom_torsion
_geom_torsion_publ_flag
? ? ? ? ? ? ? ? ? ?
